data_4026231
loop_
_publ_author_name
'B. Matt'
'S. Renaudineau'
'L.-M. Chamoreau'
'C. Afonso'
'G. Izzet'
'A. Proust'

_publ_section_title
;
 Hybrid Polyoxometalates: Keggin and Dawson Silyl Derivatives as Versatile
 Platforms
;
_journal_name_full 'Journal of Organic Chemistry'
_journal_page_first 3107
_journal_page_last 3112
_journal_paper_doi 10.1021/jo102546v
_journal_volume 76
_journal_year 2011
_chemical_formula_moiety 'C48 H26 O62 P2 Si2 W17, 6(C16 H36 N)'
_chemical_formula_sum 'C144 H242 N6 O62 P2 Si2 W17'
_chemical_formula_weight 6293.01
_chemical_name_systematic
;
 ?
;
_space_group_IT_number 19
_symmetry_cell_setting orthorhombic
_symmetry_Int_Tables_number 19
_symmetry_space_group_name_Hall 'P 2ac 2ab'
_symmetry_space_group_name_H-M 'P 21 21 21'
_atom_sites_solution_hydrogens notdet
_atom_sites_solution_primary direct
_atom_sites_solution_secondary difmap
_audit_creation_method SHELXL-97
_cell_angle_alpha 90.00
_cell_angle_beta 90.00
_cell_angle_gamma 90.00
_cell_formula_units_Z 4
_cell_length_a 18.6980(5)
_cell_length_b 30.7933(7)
_cell_length_c 31.3930(8)
_cell_measurement_reflns_used 9710
_cell_measurement_temperature 200(2)
_cell_measurement_theta_max 28.3
_cell_measurement_theta_min 3.3
_cell_volume 18075.2(8)
_computing_cell_refinement 'Bruker SAINT'
_computing_data_collection 'Bruker APEX2'
_computing_data_reduction 'Bruker SAINT'
_computing_molecular_graphics 'DIAMOND. Crystal Impact GbR, Bonn, Germany'
_computing_publication_material 'WinGX publication routines (Farrugia, 1999)'
_computing_structure_refinement 'SHELXL-97 (Sheldrick, 2008)'
_computing_structure_solution 'SUPERFLIP (Palatinus & Chapuis, 2007)'
_diffrn_ambient_temperature 200(2)
_diffrn_measured_fraction_theta_full 0.987
_diffrn_measured_fraction_theta_max 0.987
_diffrn_measurement_device_type 'Bruker APEX-II CCD'
_diffrn_measurement_method '\f and \w scans'
_diffrn_radiation_monochromator graphite
_diffrn_radiation_source 'fine-focus sealed tube'
_diffrn_radiation_type MoK\a
_diffrn_radiation_wavelength 0.71073
_diffrn_reflns_av_R_equivalents 0.0432
_diffrn_reflns_av_sigmaI/netI 0.0634
_diffrn_reflns_limit_h_max 20
_diffrn_reflns_limit_h_min -16
_diffrn_reflns_limit_k_max 34
_diffrn_reflns_limit_k_min -34
_diffrn_reflns_limit_l_max 35
_diffrn_reflns_limit_l_min -23
_diffrn_reflns_number 56301
_diffrn_reflns_theta_full 23.50
_diffrn_reflns_theta_max 23.50
_diffrn_reflns_theta_min 1.47
_diffrn_standards_number 0
_exptl_absorpt_coefficient_mu 10.879
_exptl_absorpt_correction_T_max 1.0
_exptl_absorpt_correction_T_min 0.573
_exptl_absorpt_correction_type multi-scan
_exptl_absorpt_process_details
;
SADABS, Bruker AXS Inc., Madison, 
Wisconsin, USA. 
;
_exptl_crystal_colour yellow
_exptl_crystal_density_diffrn 2.313
_exptl_crystal_description prism
_exptl_crystal_F_000 11840
_exptl_crystal_size_max 0.17
_exptl_crystal_size_mid 0.17
_exptl_crystal_size_min 0.06
_refine_diff_density_max 3.127
_refine_diff_density_min -1.981
_refine_diff_density_rms 0.378
_refine_ls_abs_structure_details 'Flack H D (1983), Acta Cryst. A39, 876-881'
_refine_ls_abs_structure_Flack 0.52(2)
_refine_ls_extinction_method none
_refine_ls_goodness_of_fit_ref 1.161
_refine_ls_hydrogen_treatment undef
_refine_ls_matrix_type full
_refine_ls_number_parameters 1009
_refine_ls_number_reflns 26138
_refine_ls_number_restraints 29
_refine_ls_restrained_S_all 1.160
_refine_ls_R_factor_all 0.0983
_refine_ls_R_factor_gt 0.0751
_refine_ls_shift/su_max 0.029
_refine_ls_shift/su_mean 0.001
_refine_ls_structure_factor_coef Fsqd
_refine_ls_weighting_details 'calc w=1/[\s^2^(Fo^2^)+(0.0000P)^2^+1430.2531P] where P=(Fo^2^+2Fc^2^)/3'
_refine_ls_weighting_scheme calc
_refine_ls_wR_factor_gt 0.1572
_refine_ls_wR_factor_ref 0.1764
_reflns_number_gt 22073
_reflns_number_total 26138
_reflns_threshold_expression >2\s(I)
_cod_data_source_file jo102546v_si_002.cif
_cod_data_source_block bm158b_0m
_cod_database_code 4026231

loop_
_symmetry_equiv_pos_as_xyz
'x, y, z'
'-x+1/2, -y, z+1/2'
'x+1/2, -y+1/2, -z'
'-x, y+1/2, -z+1/2'

loop_
_atom_site_label
_atom_site_type_symbol
_atom_site_fract_x
_atom_site_fract_y
_atom_site_fract_z
_atom_site_U_iso_or_equiv
_atom_site_adp_type
_atom_site_occupancy
_atom_site_symmetry_multiplicity
_atom_site_calc_flag
_atom_site_refinement_flags
W1 W 0.69323(7) 1.02677(5) 0.20822(4) 0.0362(3) Uani 1 1 d .
W2 W 0.57168(8) 0.96352(5) 0.25823(4) 0.0394(3) Uani 1 1 d .
W3 W 0.54387(7) 1.07197(5) 0.24935(4) 0.0366(3) Uani 1 1 d .
W4 W 0.67896(7) 0.95691(4) 0.11302(4) 0.0297(3) Uani 1 1 d .
W5 W 0.55625(8) 0.89431(4) 0.16219(4) 0.0346(3) Uani 1 1 d .
W6 W 0.39595(7) 0.94421(5) 0.20772(4) 0.0368(3) Uani 1 1 d .
W7 W 0.36826(7) 1.05160(5) 0.19741(4) 0.0352(3) Uani 1 1 d .
W8 W 0.50202(7) 1.11947(4) 0.14376(4) 0.0338(3) Uani 1 1 d .
W9 W 0.65003(7) 1.07414(4) 0.10292(4) 0.0295(3) Uani 1 1 d .
W10 W 0.58445(7) 0.93794(4) 0.00887(3) 0.0272(3) Uani 1 1 d .
W11 W 0.46185(7) 0.87628(4) 0.05780(4) 0.0309(3) Uani 1 1 d .
W12 W 0.30241(7) 0.92722(5) 0.10329(4) 0.0364(3) Uani 1 1 d .
W13 W 0.27542(7) 1.03462(5) 0.09267(4) 0.0359(3) Uani 1 1 d .
W14 W 0.40928(7) 1.10200(4) 0.03877(4) 0.0341(3) Uani 1 1 d .
W15 W 0.55602(7) 1.05607(4) -0.00138(4) 0.0292(3) Uani 1 1 d .
W16 W 0.32225(7) 0.91854(5) -0.01435(4) 0.0375(3) Uani 1 1 d .
W17 W 0.29814(8) 1.02637(5) -0.02451(4) 0.0403(3) Uani 1 1 d .
P1 P 0.5273(3) 1.00713(18) 0.15668(18) 0.005 Uiso 1 1 d .
P2 P 0.4298(3) 0.98915(18) 0.04674(18) 0.005 Uiso 1 1 d .
Si1 Si 0.4644(5) 0.9322(3) -0.0765(3) 0.036(2) Uani 1 1 d .
Si2 Si 0.4442(6) 1.0248(3) -0.0856(3) 0.046(2) Uani 1 1 d .
O1 O 0.7799(14) 1.0353(9) 0.2218(9) 0.062(7) Uiso 1 1 d .
O2 O 0.5809(13) 0.9338(8) 0.3045(8) 0.053(6) Uiso 1 1 d .
O3 O 0.5358(13) 1.1108(8) 0.2888(8) 0.049(6) Uiso 1 1 d .
O4 O 0.7599(12) 0.9438(8) 0.0997(7) 0.047(6) Uiso 1 1 d .
O5 O 0.5627(13) 0.8426(8) 0.1784(8) 0.049(6) Uiso 1 1 d .
O6 O 0.3518(13) 0.9077(8) 0.2391(8) 0.053(6) Uiso 1 1 d .
O7 O 0.3072(13) 1.0819(8) 0.2258(8) 0.050(6) Uiso 1 1 d .
O8 O 0.4857(12) 1.1731(7) 0.1516(7) 0.044(6) Uiso 1 1 d .
O9 O 0.7234(12) 1.0993(7) 0.0845(7) 0.044(6) Uiso 1 1 d .
O10 O 0.6566(12) 0.9216(7) -0.0214(7) 0.043(6) Uiso 1 1 d .
O11 O 0.4531(12) 0.8213(7) 0.0577(7) 0.041(5) Uiso 1 1 d .
O12 O 0.2431(14) 0.8894(9) 0.1156(9) 0.060(7) Uiso 1 1 d .
O13 O 0.1994(13) 1.0632(8) 0.1013(8) 0.053(6) Uiso 1 1 d .
O14 O 0.3785(14) 1.1524(8) 0.0302(8) 0.058(7) Uiso 1 1 d .
O15 O 0.6184(12) 1.0787(8) -0.0326(7) 0.047(6) Uiso 1 1 d .
O16 O 0.2667(13) 0.8789(8) -0.0324(8) 0.054(6) Uiso 1 1 d .
O17 O 0.2279(13) 1.0516(8) -0.0477(8) 0.052(6) Uiso 1 1 d .
O18 O 0.6685(12) 0.9830(7) 0.2512(7) 0.047(6) Uiso 1 1 d .
O19 O 0.5509(12) 1.0198(7) 0.2815(7) 0.043(6) Uiso 1 1 d .
O20 O 0.6463(13) 1.0700(8) 0.2411(8) 0.054(6) Uiso 1 1 d .
O21 O 0.7010(10) 0.9807(6) 0.1683(6) 0.025(4) Uiso 1 1 d .
O22 O 0.5852(10) 0.9251(6) 0.2145(6) 0.027(4) Uiso 1 1 d .
O23 O 0.4727(11) 0.9573(7) 0.2464(7) 0.041(5) Uiso 1 1 d .
O24 O 0.4473(11) 1.0611(6) 0.2386(6) 0.033(5) Uiso 1 1 d .
O25 O 0.5426(10) 1.1070(6) 0.1998(6) 0.029(4) Uiso 1 1 d .
O26 O 0.6812(11) 1.0636(6) 0.1609(6) 0.033(5) Uiso 1 1 d .
O27 O 0.6506(11) 0.9050(7) 0.1391(7) 0.036(5) Uiso 1 1 d .
O28 O 0.4640(12) 0.9092(7) 0.1795(7) 0.042(5) Uiso 1 1 d .
O29 O 0.3495(12) 0.9964(7) 0.2231(7) 0.044(6) Uiso 1 1 d .
O30 O 0.4190(11) 1.0945(7) 0.1633(7) 0.036(5) Uiso 1 1 d .
O31 O 0.5973(12) 1.1226(7) 0.1208(7) 0.041(5) Uiso 1 1 d .
O32 O 0.6732(10) 1.0151(6) 0.0935(6) 0.030(5) Uiso 1 1 d .
O33 O 0.6338(10) 0.9397(6) 0.0624(6) 0.029(4) Uiso 1 1 d .
O34 O 0.5219(10) 0.8823(6) 0.1083(6) 0.023(4) Uiso 1 1 d .
O35 O 0.3388(12) 0.9391(7) 0.1589(7) 0.041(5) Uiso 1 1 d .
O36 O 0.3121(10) 1.0379(6) 0.1509(6) 0.031(5) Uiso 1 1 d .
O37 O 0.4669(11) 1.1138(6) 0.0870(6) 0.033(5) Uiso 1 1 d .
O38 O 0.5987(12) 1.0731(7) 0.0500(7) 0.042(5) Uiso 1 1 d .
O39 O 0.5457(10) 0.8819(6) 0.0237(6) 0.026(4) Uiso 1 1 d .
O40 O 0.3876(12) 0.8953(7) 0.0938(7) 0.043(6) Uiso 1 1 d .
O41 O 0.2406(11) 0.9770(7) 0.1024(7) 0.038(5) Uiso 1 1 d .
O42 O 0.3402(11) 1.0773(7) 0.0761(7) 0.039(5) Uiso 1 1 d .
O43 O 0.4894(12) 1.1050(7) 0.0050(8) 0.048(6) Uiso 1 1 d .
O44 O 0.5906(12) 1.0000(7) 0.0046(7) 0.041(5) Uiso 1 1 d .
O45 O 0.5139(10) 0.9374(6) -0.0358(6) 0.032(5) Uiso 1 1 d .
O46 O 0.4005(11) 0.8859(7) 0.0117(7) 0.036(5) Uiso 1 1 d .
O47 O 0.2882(11) 0.9244(7) 0.0415(6) 0.034(5) Uiso 1 1 d .
O48 O 0.2626(10) 1.0254(6) 0.0322(6) 0.031(5) Uiso 1 1 d .
O49 O 0.3545(11) 1.0737(7) -0.0040(6) 0.035(5) Uiso 1 1 d .
O50 O 0.4973(11) 1.0361(6) -0.0459(6) 0.033(5) Uiso 1 1 d .
O51 O 0.2688(11) 0.9682(7) -0.0351(7) 0.041(5) Uiso 1 1 d .
O52 O 0.3844(12) 0.9197(7) -0.0651(7) 0.045(6) Uiso 1 1 d .
O53 O 0.3572(13) 1.0242(8) -0.0744(7) 0.050(6) Uiso 1 1 d .
O54 O 0.5614(10) 0.9661(6) 0.1370(6) 0.028(4) Uiso 1 1 d .
O55 O 0.4470(12) 1.0022(7) 0.1675(7) 0.038(5) Uiso 1 1 d .
O56 O 0.5702(10) 1.0145(6) 0.2018(6) 0.025(4) Uiso 1 1 d .
O57 O 0.5399(10) 1.0500(6) 0.1295(6) 0.032(5) Uiso 1 1 d .
O58 O 0.4829(9) 0.9518(6) 0.0497(6) 0.024(4) Uiso 1 1 d .
O59 O 0.3731(11) 0.9866(7) 0.0827(7) 0.037(5) Uiso 1 1 d .
O60 O 0.4606(11) 1.0329(7) 0.0416(7) 0.036(5) Uiso 1 1 d .
O61 O 0.3842(10) 0.9806(6) 0.0033(6) 0.032(5) Uiso 1 1 d .
O62 O 0.4639(12) 0.9761(7) -0.1044(7) 0.041(5) Uiso 1 1 d .
C1 C 0.5073(18) 0.8863(11) -0.1090(11) 0.039(8) Uiso 1 1 d .
C2 C 0.4937(17) 0.8821(10) -0.1530(10) 0.036(7) Uiso 1 1 d .
C3 C 0.5296(18) 0.8507(11) -0.1744(11) 0.039(8) Uiso 1 1 d .
C4 C 0.570(2) 0.8208(13) -0.1561(13) 0.056(10) Uiso 1 1 d .
C5 C 0.584(2) 0.8242(14) -0.1122(14) 0.069(12) Uiso 1 1 d .
C6 C 0.555(2) 0.8598(12) -0.0877(12) 0.051(9) Uiso 1 1 d .
C7 C 0.599(2) 0.7859(12) -0.1802(12) 0.049(9) Uiso 1 1 d .
C8 C 0.622(3) 0.7578(16) -0.2026(15) 0.075(13) Uiso 1 1 d .
C9 C 0.645(2) 0.7244(12) -0.2327(12) 0.048(9) Uiso 1 1 d .
C10 C 0.683(2) 0.6872(13) -0.2142(13) 0.057(10) Uiso 1 1 d .
C11 C 0.708(2) 0.6537(14) -0.2389(14) 0.065(11) Uiso 1 1 d .
C12 C 0.699(2) 0.6569(13) -0.2838(13) 0.056(10) Uiso 1 1 d .
C13 C 0.724(2) 0.6247(13) -0.3132(13) 0.055(10) Uiso 1 1 d .
C14 C 0.706(2) 0.6251(14) -0.3546(13) 0.060(11) Uiso 1 1 d .
C15 C 0.664(2) 0.6584(13) -0.3752(13) 0.055(10) Uiso 1 1 d .
C16 C 0.645(3) 0.6606(16) -0.4209(16) 0.078(14) Uiso 1 1 d .
C17 C 0.607(2) 0.6911(15) -0.4321(15) 0.068(12) Uiso 1 1 d .
C18 C 0.581(4) 0.727(2) -0.410(2) 0.12(2) Uiso 1 1 d .
C19 C 0.596(2) 0.7241(15) -0.3657(15) 0.068(12) Uiso 1 1 d .
C20 C 0.572(3) 0.7606(15) -0.3350(15) 0.071(12) Uiso 1 1 d .
C21 C 0.587(2) 0.7590(13) -0.2928(13) 0.059(10) Uiso 1 1 d .
C22 C 0.630(2) 0.7247(12) -0.2752(12) 0.049(9) Uiso 1 1 d .
C23 C 0.655(2) 0.6908(13) -0.3033(13) 0.055(10) Uiso 1 1 d .
C24 C 0.638(2) 0.6942(13) -0.3471(13) 0.057(10) Uiso 1 1 d .
C25 C 0.4687(19) 1.0692(12) -0.1285(11) 0.046(9) Uiso 1 1 d .
C26 C 0.450(2) 1.0566(15) -0.1712(15) 0.072(12) Uiso 1 1 d .
C27 C 0.468(2) 1.0906(14) -0.2005(14) 0.067(12) Uiso 1 1 d .
C28 C 0.502(2) 1.1275(12) -0.1894(12) 0.050(9) Uiso 1 1 d .
C29 C 0.520(3) 1.1337(15) -0.1477(15) 0.073(13) Uiso 1 1 d .
C30 C 0.5028(19) 1.1054(11) -0.1154(11) 0.044(8) Uiso 1 1 d .
C31 C 0.527(2) 1.1592(15) -0.2215(15) 0.072(13) Uiso 1 1 d .
C32 C 0.549(3) 1.1875(17) -0.2458(17) 0.086(15) Uiso 1 1 d .
C33 C 0.566(3) 1.2189(17) -0.2739(18) 0.092(16) Uiso 1 1 d D
C34 C 0.605(3) 1.2533(19) -0.257(2) 0.11(2) Uiso 1 1 d D
C35 C 0.635(3) 1.2896(16) -0.2805(16) 0.078(13) Uiso 1 1 d .
C36 C 0.619(2) 1.2861(14) -0.3263(14) 0.065(12) Uiso 1 1 d .
C37 C 0.657(3) 1.3214(16) -0.3510(16) 0.077(13) Uiso 1 1 d .
C38 C 0.646(3) 1.3183(17) -0.3941(17) 0.084(14) Uiso 1 1 d .
C39 C 0.603(3) 1.2891(15) -0.4112(17) 0.091(16) Uiso 1 1 d D
C40 C 0.592(4) 1.284(2) -0.458(2) 0.11(2) Uiso 1 1 d .
C41 C 0.553(3) 1.2576(18) -0.4766(18) 0.092(16) Uiso 1 1 d .
C42 C 0.513(4) 1.220(2) -0.454(3) 0.14(3) Uiso 1 1 d .
C43 C 0.530(3) 1.2209(15) -0.4035(18) 0.089(15) Uiso 1 1 d D
C44 C 0.499(3) 1.183(2) -0.381(2) 0.106(18) Uiso 1 1 d .
C45 C 0.512(2) 1.1853(13) -0.3372(14) 0.060(11) Uiso 1 1 d .
C46 C 0.554(3) 1.2178(14) -0.3183(15) 0.080(14) Uiso 1 1 d D
C47 C 0.580(2) 1.2511(13) -0.3444(11) 0.065(11) Uiso 1 1 d D
C48 C 0.574(2) 1.2539(13) -0.3886(11) 0.071(12) Uiso 1 1 d D
N1 N 0.7716(17) 1.0009(10) 0.3739(10) 0.055(8) Uiso 1 1 d .
C49 C 0.740(2) 0.9625(15) 0.3541(15) 0.071(12) Uiso 1 1 d .
C50 C 0.783(3) 0.9208(17) 0.3568(16) 0.083(14) Uiso 1 1 d .
C51 C 0.741(3) 0.8796(16) 0.3403(16) 0.078(13) Uiso 1 1 d .
C52 C 0.783(3) 0.8394(18) 0.3407(18) 0.092(16) Uiso 1 1 d .
C53 C 0.846(3) 1.0101(17) 0.3607(16) 0.084(15) Uiso 1 1 d .
C54 C 0.855(3) 1.0233(18) 0.3115(17) 0.092(16) Uiso 1 1 d D
C55 C 0.935(3) 1.021(2) 0.299(2) 0.12(2) Uiso 1 1 d D
C56 C 0.945(3) 1.0468(16) 0.2576(16) 0.078(13) Uiso 1 1 d .
C57 C 0.717(2) 1.0389(14) 0.3646(13) 0.060(11) Uiso 1 1 d .
C58 C 0.747(2) 1.0800(14) 0.3805(13) 0.059(10) Uiso 1 1 d .
C59 C 0.690(4) 1.116(2) 0.370(2) 0.12(2) Uiso 1 1 d .
C60 C 0.712(4) 1.162(2) 0.381(2) 0.13(2) Uiso 1 1 d .
C61 C 0.779(3) 0.9972(16) 0.4219(15) 0.076(13) Uiso 1 1 d .
C62 C 0.711(3) 0.9836(17) 0.4454(17) 0.090(15) Uiso 1 1 d .
C63 C 0.733(3) 0.9844(15) 0.4944(16) 0.077(13) Uiso 1 1 d .
C64 C 0.672(4) 0.968(2) 0.521(2) 0.13(2) Uiso 1 1 d .
N2 N 0.349(3) 1.0404(18) 0.3568(17) 0.119(17) Uiso 1 1 d .
C65 C 0.382(3) 0.9983(19) 0.3311(18) 0.098(17) Uiso 1 1 d .
C66 C 0.375(4) 0.950(3) 0.352(3) 0.15(3) Uiso 1 1 d D
C67 C 0.419(5) 0.908(3) 0.3514(17) 0.20(4) Uiso 1 1 d D
C68 C 0.448(2) 0.8971(12) 0.3066(12) 0.049(9) Uiso 1 1 d D
C69 C 0.373(4) 1.086(2) 0.330(2) 0.12(2) Uiso 1 1 d D
C70 C 0.354(10) 1.135(3) 0.327(5) 0.38(10) Uiso 1 1 d D
C71 C 0.374(5) 1.166(3) 0.290(3) 0.19(4) Uiso 1 1 d D
C73 C 0.278(2) 1.0327(15) 0.3665(15) 0.071(12) Uiso 1 1 d .
C74 C 0.226(4) 1.018(3) 0.325(2) 0.14(3) Uiso 1 1 d .
C75 C 0.182(5) 1.059(3) 0.317(3) 0.15(3) Uiso 1 1 d .
C76 C 0.142(5) 1.070(3) 0.284(3) 0.19(4) Uiso 1 1 d .
C77 C 0.383(4) 1.043(3) 0.402(3) 0.19(4) Uiso 1 1 d D
C78A C 0.459(4) 1.061(2) 0.393(2) 0.050(18) Uiso 0.50 1 d PD
C78B C 0.365(10) 1.090(4) 0.417(6) 0.17(7) Uiso 0.50 1 d PD
N3 N 0.612(2) 1.2448(13) 0.2263(13) 0.079(11) Uiso 1 1 d .
C81 C 0.640(3) 1.2700(17) 0.2695(15) 0.084(15) Uiso 1 1 d D
C82 C 0.580(3) 1.2722(18) 0.3031(15) 0.101 Uiso 1 1 d D
C83 C 0.607(4) 1.3082(17) 0.334(2) 0.13(2) Uiso 1 1 d D
C84 C 0.671(4) 1.292(3) 0.360(2) 0.162 Uiso 1 1 d D
C85 C 0.528(3) 1.2542(17) 0.2184(17) 0.086(15) Uiso 1 1 d D
C86 C 0.521(6) 1.3029(19) 0.207(3) 0.18(4) Uiso 1 1 d D
C87 C 0.442(5) 1.313(5) 0.198(5) 0.27(6) Uiso 1 1 d D
C88 C 0.432(13) 1.344(7) 0.160(6) 0.45(13) Uiso 1 1 d D
C89 C 0.660(2) 1.2574(14) 0.1906(14) 0.063(11) Uiso 1 1 d .
C90 C 0.645(4) 1.239(2) 0.148(2) 0.13(2) Uiso 1 1 d D
C91 C 0.703(5) 1.249(3) 0.114(3) 0.18(4) Uiso 1 1 d D
C92 C 0.740(8) 1.220(5) 0.087(4) 0.26(6) Uiso 1 1 d .
C93 C 0.613(3) 1.196(2) 0.230(2) 0.11(2) Uiso 1 1 d D
C94 C 0.675(3) 1.184(2) 0.261(2) 0.14(3) Uiso 1 1 d D
C95 C 0.730(4) 1.168(3) 0.228(3) 0.16(3) Uiso 1 1 d D
C96 C 0.792(4) 1.140(2) 0.257(2) 0.12(2) Uiso 1 1 d .
N4 N 0.218(2) 1.2256(14) 0.0567(15) 0.093(13) Uiso 1 1 d .
C97 C 0.153(3) 1.2567(19) 0.0517(19) 0.101(18) Uiso 1 1 d .
C98 C 0.139(3) 1.2634(18) 0.0029(19) 0.098(17) Uiso 1 1 d .
C99 C 0.062(3) 1.292(2) 0.000(2) 0.12(2) Uiso 1 1 d D
C100 C 0.031(5) 1.291(3) -0.046(2) 0.17(3) Uiso 1 1 d D
C101 C 0.209(3) 1.183(2) 0.028(2) 0.111(19) Uiso 1 1 d .
C102 C 0.142(4) 1.159(2) 0.041(2) 0.12(2) Uiso 1 1 d .
C103 C 0.139(4) 1.118(3) 0.009(2) 0.14(2) Uiso 1 1 d .
C104 C 0.081(5) 1.083(3) 0.021(3) 0.18(3) Uiso 1 1 d .
C105 C 0.225(4) 1.218(2) 0.108(3) 0.14(3) Uiso 1 1 d .
C106 C 0.285(4) 1.187(2) 0.114(2) 0.11(2) Uiso 1 1 d .
C107 C 0.289(4) 1.183(2) 0.166(2) 0.11(2) Uiso 1 1 d .
C108 C 0.342(3) 1.1649(17) 0.1871(17) 0.062(14) Uiso 0.80 1 d P
C208 C 0.301(17) 1.220(10) 0.202(10) 0.11(10) Uiso 0.20 1 d P
C109 C 0.285(3) 1.2480(17) 0.0346(16) 0.082(14) Uiso 1 1 d .
C110 C 0.311(4) 1.285(2) 0.055(2) 0.13(2) Uiso 1 1 d .
N5 N 0.975(3) 0.988(2) 0.129(2) 0.14(2) Uiso 1 1 d .
C113 C 0.921(4) 0.950(2) 0.143(2) 0.12(2) Uiso 1 1 d .
C114 C 0.898(3) 0.954(2) 0.1826(19) 0.100(17) Uiso 1 1 d .
C115 C 0.860(4) 0.915(3) 0.191(3) 0.15(3) Uiso 1 1 d .
C116 C 0.820(4) 0.915(2) 0.239(2) 0.14(2) Uiso 1 1 d .
C121 C 0.945(5) 1.038(3) 0.134(3) 0.15(3) Uiso 1 1 d .
C122 C 0.885(5) 1.050(3) 0.123(3) 0.11(3) Uiso 0.70 1 d P
C123 C 0.880(4) 1.098(3) 0.132(3) 0.10(2) Uiso 0.70 1 d P
C222 C 0.963(11) 1.082(7) 0.101(7) 0.11(6) Uiso 0.30 1 d P
C223 C 0.904(6) 1.125(4) 0.110(4) 0.05(3) Uiso 0.30 1 d P
C117 C 1.014(4) 0.983(2) 0.082(2) 0.13(2) Uiso 1 1 d D
C118 C 1.055(5) 0.940(2) 0.080(3) 0.08(3) Uiso 0.50 1 d PD
C119 C 1.091(5) 0.938(3) 0.032(3) 0.08(3) Uiso 0.50 1 d P
C120 C 1.110(4) 0.896(2) 0.016(2) 0.14(2) Uiso 1 1 d .
C125 C 1.043(4) 0.988(2) 0.158(2) 0.12(2) Uiso 1 1 d .
N6 N 0.701(2) 0.7884(13) 0.0613(12) 0.076(11) Uiso 1 1 d .
C129 C 0.729(2) 0.7527(14) 0.0308(14) 0.066(12) Uiso 1 1 d .
C130 C 0.693(3) 0.7584(16) -0.0122(16) 0.081(14) Uiso 1 1 d .
C131 C 0.720(4) 0.714(2) -0.041(2) 0.12(2) Uiso 1 1 d .
C132 C 0.677(3) 0.716(2) -0.084(2) 0.110(19) Uiso 1 1 d .
C133 C 0.617(3) 0.7903(16) 0.0691(16) 0.078(13) Uiso 1 1 d .
C134 C 0.599(4) 0.744(3) 0.078(3) 0.16(3) Uiso 1 1 d D
C135 C 0.529(5) 0.739(3) 0.104(3) 0.23(5) Uiso 1 1 d D
C136 C 0.496(5) 0.693(3) 0.101(3) 0.20(4) Uiso 1 1 d D
C137 C 0.713(3) 0.8371(17) 0.0502(17) 0.087(15) Uiso 1 1 d .
C138 C 0.795(4) 0.841(2) 0.042(2) 0.12(2) Uiso 1 1 d .
C139 C 0.808(3) 0.8827(15) 0.0153(15) 0.075(13) Uiso 1 1 d .
C140 C 0.882(4) 0.896(2) 0.013(2) 0.12(2) Uiso 1 1 d .
C141 C 0.739(3) 0.7769(16) 0.1046(16) 0.077(13) Uiso 1 1 d .
C142 C 0.717(3) 0.810(2) 0.139(2) 0.11(2) Uiso 1 1 d .
C143 C 0.734(5) 0.796(3) 0.181(3) 0.15(3) Uiso 1 1 d D
C144 C 0.720(6) 0.799(4) 0.230(3) 0.09(3) Uiso 0.50 1 d P
C244 C 0.750(7) 0.827(4) 0.219(4) 0.12(4) Uiso 0.50 1 d PD

loop_
_atom_site_aniso_label
_atom_site_aniso_U_11
_atom_site_aniso_U_22
_atom_site_aniso_U_33
_atom_site_aniso_U_23
_atom_site_aniso_U_13
_atom_site_aniso_U_12
W1 0.0369(7) 0.0493(8) 0.0225(6) -0.0046(6) -0.0049(6) -0.0009(6)
W2 0.0510(9) 0.0514(8) 0.0160(6) 0.0004(6) -0.0054(6) -0.0055(7)
W3 0.0386(7) 0.0491(8) 0.0221(6) -0.0098(6) -0.0012(6) -0.0032(6)
W4 0.0327(7) 0.0361(7) 0.0202(6) -0.0023(5) -0.0031(5) 0.0060(6)
W5 0.0511(8) 0.0316(7) 0.0210(6) 0.0026(5) -0.0046(6) 0.0006(6)
W6 0.0434(8) 0.0492(8) 0.0177(6) -0.0010(6) 0.0059(6) -0.0123(6)
W7 0.0333(7) 0.0533(8) 0.0192(6) -0.0126(6) 0.0038(5) 0.0004(6)
W8 0.0451(8) 0.0293(7) 0.0269(7) -0.0059(6) 0.0008(6) 0.0014(6)
W9 0.0325(7) 0.0335(7) 0.0227(6) -0.0016(5) 0.0009(5) -0.0040(5)
W10 0.0335(7) 0.0333(7) 0.0148(5) -0.0038(5) 0.0005(5) 0.0070(5)
W11 0.0444(8) 0.0288(6) 0.0197(6) -0.0030(5) -0.0028(6) -0.0008(6)
W12 0.0377(7) 0.0503(8) 0.0213(6) -0.0084(6) 0.0044(6) -0.0085(6)
W13 0.0311(7) 0.0554(9) 0.0213(6) -0.0116(6) 0.0011(5) 0.0078(6)
W14 0.0453(8) 0.0343(7) 0.0227(6) -0.0003(5) 0.0007(6) 0.0118(6)
W15 0.0384(7) 0.0336(7) 0.0158(6) 0.0018(5) 0.0033(5) 0.0054(6)
W16 0.0383(7) 0.0539(8) 0.0201(6) -0.0113(6) -0.0027(6) -0.0005(6)
W17 0.0406(8) 0.0608(9) 0.0196(6) -0.0074(6) -0.0056(6) 0.0172(7)
Si1 0.046(5) 0.042(5) 0.020(4) 0.001(4) -0.003(4) 0.009(4)
Si2 0.055(6) 0.049(6) 0.033(5) 0.002(4) 0.002(5) 0.023(5)

loop_
_atom_type_symbol
_atom_type_description
_atom_type_scat_dispersion_real
_atom_type_scat_dispersion_imag
_atom_type_scat_source
C C 0.0033 0.0016 'International Tables Vol C Tables 4.2.6.8 and 6.1.1.4'
H H 0.0000 0.0000 'International Tables Vol C Tables 4.2.6.8 and 6.1.1.4'
N N 0.0061 0.0033 'International Tables Vol C Tables 4.2.6.8 and 6.1.1.4'
O O 0.0106 0.0060 'International Tables Vol C Tables 4.2.6.8 and 6.1.1.4'
P P 0.1023 0.0942 'International Tables Vol C Tables 4.2.6.8 and 6.1.1.4'
Si Si 0.0817 0.0704 'International Tables Vol C Tables 4.2.6.8 and 6.1.1.4'
W W -0.8490 6.8722 'International Tables Vol C Tables 4.2.6.8 and 6.1.1.4'

loop_
_geom_angle_atom_site_label_1
_geom_angle_atom_site_label_2
_geom_angle_atom_site_label_3
_geom_angle
O1 W1 O26 102.7(11)
O1 W1 O21 102.0(11)
O26 W1 O21 86.5(8)
O1 W1 O20 101.3(12)
O26 W1 O20 87.2(10)
O21 W1 O20 156.6(9)
O1 W1 O18 99.2(11)
O26 W1 O18 158.1(9)
O21 W1 O18 87.6(9)
O20 W1 O18 89.9(10)
O1 W1 O56 170.4(10)
O26 W1 O56 84.9(8)
O21 W1 O56 84.1(7)
O20 W1 O56 72.9(9)
O18 W1 O56 73.6(8)
O2 W2 O22 106.0(10)
O2 W2 O23 102.1(11)
O22 W2 O23 85.6(9)
O2 W2 O19 100.2(10)
O22 W2 O19 153.8(9)
O23 W2 O19 88.1(9)
O2 W2 O18 99.7(11)
O22 W2 O18 89.2(9)
O23 W2 O18 158.2(10)
O19 W2 O18 87.3(10)
O2 W2 O56 169.4(9)
O22 W2 O56 82.5(7)
O23 W2 O56 84.8(8)
O19 W2 O56 71.6(8)
O18 W2 O56 73.6(8)
O3 W3 O24 99.8(10)
O3 W3 O25 101.2(10)
O24 W3 O25 86.6(8)
O3 W3 O19 102.2(10)
O24 W3 O19 90.6(9)
O25 W3 O19 156.6(9)
O3 W3 O20 101.7(11)
O24 W3 O20 158.1(9)
O25 W3 O20 85.4(9)
O19 W3 O20 88.7(10)
O3 W3 O56 170.9(9)
O24 W3 O56 87.3(8)
O25 W3 O56 84.8(7)
O19 W3 O56 71.9(8)
O20 W3 O56 71.7(9)
O4 W4 O27 99.5(10)
O4 W4 O33 97.5(10)
O27 W4 O33 90.0(9)
O4 W4 O32 101.8(10)
O27 W4 O32 158.7(9)
O33 W4 O32 88.2(8)
O4 W4 O21 97.3(10)
O27 W4 O21 89.5(8)
O33 W4 O21 165.0(8)
O32 W4 O21 86.8(8)
O4 W4 O54 171.8(10)
O27 W4 O54 72.3(8)
O33 W4 O54 83.3(7)
O32 W4 O54 86.4(8)
O21 W4 O54 82.3(7)
O5 W5 O34 96.5(10)
O5 W5 O28 102.3(11)
O34 W5 O28 89.7(9)
O5 W5 O27 102.1(10)
O34 W5 O27 90.4(8)
O28 W5 O27 155.5(9)
O5 W5 O22 100.6(10)
O34 W5 O22 162.6(8)
O28 W5 O22 83.8(9)
O27 W5 O22 88.9(8)
O5 W5 O54 173.2(10)
O34 W5 O54 83.9(7)
O28 W5 O54 84.5(8)
O27 W5 O54 71.1(8)
O22 W5 O54 79.5(7)
O6 W6 O35 98.1(11)
O6 W6 O28 102.8(11)
O35 W6 O28 87.3(9)
O6 W6 O29 100.9(11)
O35 W6 O29 91.1(10)
O28 W6 O29 156.2(10)
O6 W6 O23 97.7(11)
O35 W6 O23 163.6(9)
O28 W6 O23 85.0(9)
O29 W6 O23 90.2(9)
O6 W6 O55 172.4(10)
O35 W6 O55 81.9(9)
O28 W6 O55 84.8(8)
O29 W6 O55 71.5(9)
O23 W6 O55 83.0(8)
O7 W7 O36 99.0(10)
O7 W7 O29 98.1(11)
O36 W7 O29 91.5(9)
O7 W7 O30 103.9(10)
O36 W7 O30 89.8(9)
O29 W7 O30 157.4(9)
O7 W7 O24 94.4(10)
O36 W7 O24 166.3(8)
O29 W7 O24 89.5(9)
O30 W7 O24 84.0(8)
O7 W7 O55 170.7(9)
O36 W7 O55 83.7(8)
O29 W7 O55 72.8(9)
O30 W7 O55 85.0(8)
O24 W7 O55 83.5(8)
O8 W8 O30 102.0(10)
O8 W8 O37 99.4(10)
O30 W8 O37 89.0(9)
O8 W8 O31 99.9(10)
O30 W8 O31 158.1(9)
O37 W8 O31 88.4(9)
O8 W8 O25 97.5(9)
O30 W8 O25 86.8(9)
O37 W8 O25 163.1(8)
O31 W8 O25 89.3(9)
O8 W8 O57 171.7(9)
O30 W8 O57 86.3(8)
O37 W8 O57 80.7(8)
O31 W8 O57 71.8(8)
O25 W8 O57 82.6(7)
O9 W9 O31 99.6(10)
O9 W9 O32 101.6(10)
O31 W9 O32 158.8(9)
O9 W9 O38 96.8(10)
O31 W9 O38 90.5(9)
O32 W9 O38 87.9(9)
O9 W9 O26 99.0(10)
O31 W9 O26 90.6(9)
O32 W9 O26 85.2(8)
O38 W9 O26 163.8(9)
O9 W9 O57 171.0(9)
O31 W9 O57 71.6(8)
O32 W9 O57 87.3(8)
O38 W9 O57 82.2(8)
O26 W9 O57 82.9(8)
O10 W10 O33 96.6(9)
O10 W10 O44 101.8(10)
O33 W10 O44 90.3(9)
O10 W10 O45 97.6(9)
O33 W10 O45 165.5(8)
O44 W10 O45 89.9(9)
O10 W10 O39 99.6(9)
O33 W10 O39 89.6(8)
O44 W10 O39 158.5(9)
O45 W10 O39 84.9(8)
O10 W10 O58 173.5(9)
O33 W10 O58 84.5(7)
O44 W10 O58 84.6(8)
O45 W10 O58 81.1(7)
O39 W10 O58 74.0(7)
O11 W11 O46 95.6(10)
O11 W11 O40 103.9(10)
O46 W11 O40 87.8(9)
O11 W11 O39 99.7(9)
O46 W11 O39 93.2(8)
O40 W11 O39 156.1(9)
O11 W11 O34 98.7(9)
O46 W11 O34 165.1(8)
O40 W11 O34 84.7(9)
O39 W11 O34 88.5(8)
O11 W11 O58 172.5(9)
O46 W11 O58 82.2(8)
O40 W11 O58 83.2(8)
O39 W11 O58 73.4(7)
O34 W11 O58 84.1(7)
O12 W12 O40 103.6(11)
O12 W12 O35 99.2(11)
O40 W12 O35 86.7(9)
O12 W12 O41 99.3(11)
O40 W12 O41 156.6(9)
O35 W12 O41 94.3(9)
O12 W12 O47 96.3(11)
O40 W12 O47 86.4(9)
O35 W12 O47 164.1(9)
O41 W12 O47 86.5(9)
O12 W12 O59 172.1(11)
O40 W12 O59 83.5(9)
O35 W12 O59 84.4(8)
O41 W12 O59 73.3(8)
O47 W12 O59 80.7(8)
O13 W13 O42 102.9(11)
O13 W13 O41 99.9(11)
O42 W13 O41 157.0(9)
O13 W13 O48 97.5(10)
O42 W13 O48 84.9(9)
O41 W13 O48 88.7(9)
O13 W13 O36 96.8(10)
O42 W13 O36 89.8(9)
O41 W13 O36 91.0(9)
O48 W13 O36 165.6(8)
O13 W13 O59 172.7(10)
O42 W13 O59 84.4(8)
O41 W13 O59 72.8(8)
O48 W13 O59 82.7(8)
O36 W13 O59 83.4(8)
O14 W14 O43 98.1(12)
O14 W14 O37 98.4(11)
O43 W14 O37 89.3(10)
O14 W14 O49 97.3(11)
O43 W14 O49 93.1(9)
O37 W14 O49 163.7(9)
O14 W14 O42 103.6(11)
O43 W14 O42 158.3(10)
O37 W14 O42 88.3(9)
O49 W14 O42 83.5(9)
O14 W14 O60 171.9(10)
O43 W14 O60 74.5(9)
O37 W14 O60 84.9(8)
O49 W14 O60 80.2(8)
O42 W14 O60 83.8(8)
O15 W15 O44 101.8(10)
O15 W15 O38 95.2(10)
O44 W15 O38 91.4(10)
O15 W15 O50 96.2(10)
O44 W15 O50 88.6(9)
O38 W15 O50 168.4(9)
O15 W15 O43 100.5(11)
O44 W15 O43 157.7(10)
O38 W15 O43 88.2(10)
O50 W15 O43 87.5(9)
O15 W15 O60 172.6(9)
O44 W15 O60 85.6(8)
O38 W15 O60 85.1(8)
O50 W15 O60 83.4(8)
O43 W15 O60 72.1(8)
O16 W16 O47 100.0(10)
O16 W16 O51 98.1(10)
O47 W16 O51 93.6(9)
O16 W16 O46 103.1(10)
O47 W16 O46 85.0(9)
O51 W16 O46 158.7(9)
O16 W16 O52 95.9(11)
O47 W16 O52 162.6(9)
O51 W16 O52 91.1(9)
O46 W16 O52 84.6(9)
O16 W16 O61 169.7(10)
O47 W16 O61 82.3(8)
O51 W16 O61 71.6(8)
O46 W16 O61 87.1(8)
O52 W16 O61 83.3(8)
O17 W17 O48 98.0(10)
O17 W17 O51 97.7(11)
O48 W17 O51 92.7(9)
O17 W17 O49 102.9(10)
O48 W17 O49 83.6(8)
O51 W17 O49 159.4(9)
O17 W17 O53 96.4(11)
O48 W17 O53 165.0(9)
O51 W17 O53 89.5(10)
O49 W17 O53 89.1(9)
O17 W17 O61 169.7(10)
O48 W17 O61 83.1(8)
O51 W17 O61 72.0(8)
O49 W17 O61 87.4(8)
O53 W17 O61 83.5(9)
O55 P1 O54 114.1(11)
O55 P1 O57 110.0(11)
O54 P1 O57 113.8(10)
O55 P1 O56 107.4(11)
O54 P1 O56 104.8(10)
O57 P1 O56 106.0(10)
O60 P2 O58 116.3(11)
O60 P2 O59 113.2(12)
O58 P2 O59 111.2(11)
O60 P2 O61 105.1(11)
O58 P2 O61 105.7(10)
O59 P2 O61 104.1(11)
O52 Si1 O45 113.2(12)
O52 Si1 O62 108.7(12)
O45 Si1 O62 110.8(12)
O52 Si1 C1 109.6(14)
O45 Si1 C1 105.0(13)
O62 Si1 C1 109.4(13)
O50 Si2 O62 109.3(12)
O50 Si2 O53 115.9(12)
O62 Si2 O53 106.5(13)
O50 Si2 C25 103.5(14)
O62 Si2 C25 109.3(14)
O53 Si2 C25 112.3(14)
W2 O18 W1 121.1(12)
W3 O19 W2 125.1(12)
W1 O20 W3 123.5(13)
W1 O21 W4 149.4(10)
W2 O22 W5 153.8(11)
W2 O23 W6 150.8(13)
W3 O24 W7 149.8(11)
W3 O25 W8 149.0(11)
W1 O26 W9 151.4(11)
W4 O27 W5 124.6(11)
W5 O28 W6 154.2(13)
W6 O29 W7 124.3(12)
W8 O30 W7 151.5(12)
W9 O31 W8 124.0(12)
W9 O32 W4 150.5(11)
W4 O33 W10 165.1(11)
W5 O34 W11 164.4(11)
W6 O35 W12 165.2(13)
W7 O36 W13 161.9(12)
W14 O37 W8 163.9(12)
W15 O38 W9 164.4(13)
W11 O39 W10 121.8(10)
W11 O40 W12 151.0(13)
W13 O41 W12 122.5(11)
W13 O42 W14 153.6(13)
W14 O43 W15 122.5(12)
W15 O44 W10 156.0(13)
Si1 O45 W10 170.9(13)
W11 O46 W16 149.9(12)
W16 O47 W12 152.1(11)
W17 O48 W13 150.9(11)
W14 O49 W17 152.3(12)
Si2 O50 W15 173.2(14)
W17 O51 W16 122.4(11)
Si1 O52 W16 137.9(14)
Si2 O53 W17 137.3(15)
P1 O54 W4 128.0(11)
P1 O54 W5 128.2(10)
W4 O54 W5 91.9(7)
P1 O55 W7 130.0(12)
P1 O55 W6 125.3(12)
W7 O55 W6 91.2(7)
P1 O56 W1 125.3(10)
P1 O56 W3 123.0(10)
W1 O56 W3 91.7(6)
P1 O56 W2 124.0(10)
W1 O56 W2 91.8(6)
W3 O56 W2 91.5(6)
P1 O57 W8 128.6(11)
P1 O57 W9 125.8(11)
W8 O57 W9 92.6(7)
P2 O58 W10 129.4(10)
P2 O58 W11 129.7(10)
W10 O58 W11 90.8(6)
P2 O59 W12 128.7(12)
P2 O59 W13 126.2(12)
W12 O59 W13 90.9(7)
P2 O60 W14 132.5(12)
P2 O60 W15 129.6(12)
W14 O60 W15 90.8(7)
P2 O61 W16 126.8(11)
P2 O61 W17 125.5(11)
W16 O61 W17 93.8(7)
Si1 O62 Si2 124.6(14)
C6 C1 C2 123(3)
C6 C1 Si1 116(3)
C2 C1 Si1 121(2)
C3 C2 C1 117(3)
C4 C3 C2 124(3)
C3 C4 C5 119(4)
C3 C4 C7 121(4)
C5 C4 C7 120(4)
C4 C5 C6 120(4)
C1 C6 C5 116(3)
C8 C7 C4 176(5)
C7 C8 C9 175(5)
C22 C9 C8 125(4)
C22 C9 C10 119(3)
C8 C9 C10 116(3)
C11 C10 C9 122(4)
C10 C11 C12 118(4)
C11 C12 C13 123(4)
C11 C12 C23 122(4)
C13 C12 C23 114(4)
C14 C13 C12 122(4)
C13 C14 C15 125(4)
C14 C15 C16 126(4)
C14 C15 C24 116(4)
C16 C15 C24 118(4)
C17 C16 C15 117(5)
C16 C17 C18 132(5)
C19 C18 C17 111(6)
C24 C19 C18 126(5)
C24 C19 C20 113(4)
C18 C19 C20 120(5)
C21 C20 C19 121(4)
C20 C21 C22 121(4)
C9 C22 C21 120(4)
C9 C22 C23 122(4)
C21 C22 C23 119(3)
C24 C23 C22 118(4)
C24 C23 C12 126(4)
C22 C23 C12 116(3)
C19 C24 C23 127(4)
C19 C24 C15 116(4)
C23 C24 C15 116(4)
C30 C25 C26 129(4)
C30 C25 Si2 118(3)
C26 C25 Si2 113(3)
C27 C26 C25 110(4)
C28 C27 C26 124(4)
C27 C28 C29 119(4)
C27 C28 C31 122(4)
C29 C28 C31 119(4)
C28 C29 C30 124(4)
C25 C30 C29 114(3)
C32 C31 C28 175(5)
C31 C32 C33 174(6)
C32 C33 C34 115(5)
C32 C33 C46 126(5)
C34 C33 C46 118(5)
C33 C34 C35 127(6)
C34 C35 C36 111(4)
C47 C36 C35 123(4)
C47 C36 C37 126(4)
C35 C36 C37 111(4)
C38 C37 C36 112(4)
C39 C38 C37 123(5)
C38 C39 C48 124(5)
C38 C39 C40 124(5)
C48 C39 C40 111(5)
C41 C40 C39 129(6)
C40 C41 C42 123(6)
C41 C42 C43 110(5)
C48 C43 C44 130(5)
C48 C43 C42 117(5)
C44 C43 C42 113(4)
C45 C44 C43 112(5)
C44 C45 C46 123(4)
C47 C46 C45 118(4)
C47 C46 C33 120(4)
C45 C46 C33 122(4)
C48 C47 C46 127(4)
C48 C47 C36 113(3)
C46 C47 C36 120(4)
C43 C48 C47 110(4)
C43 C48 C39 129(4)
C47 C48 C39 121(4)
C49 N1 C53 115(4)
C49 N1 C61 113(3)
C53 N1 C61 102(3)
C49 N1 C57 105(3)
C53 N1 C57 114(3)
C61 N1 C57 107(3)
N1 C49 C50 116(4)
C49 C50 C51 113(4)
C52 C51 C50 114(4)
N1 C53 C54 115(4)
C55 C54 C53 110(5)
C56 C55 C54 109(5)
C58 C57 N1 110(3)
C57 C58 C59 107(4)
C60 C59 C58 115(6)
N1 C61 C62 115(4)
C61 C62 C63 105(4)
C64 C63 C62 109(5)
C73 N2 C77 102(5)
C73 N2 C65 109(5)
C77 N2 C65 110(6)
C73 N2 C69 120(5)
C77 N2 C69 107(5)
C65 N2 C69 109(4)
C66 C65 N2 120(5)
C67 C66 C65 136(7)
C68 C67 C66 112(6)
C70 C69 N2 141(7)
C71 C70 C69 126(10)
N2 C73 C74 115(5)
C75 C74 C73 102(6)
C76 C75 C74 129(9)
C78B C77 C78A 87(9)
C78B C77 N2 103(10)
C78A C77 N2 102(6)
C89 N3 C93 108(4)
C89 N3 C85 115(4)
C93 N3 C85 102(4)
C89 N3 C81 108(3)
C93 N3 C81 113(4)
C85 N3 C81 110(4)
C82 C81 N3 111(4)
C81 C82 C83 103(4)
C84 C83 C82 111(3)
C86 C85 N3 107(5)
C85 C86 C87 109(9)
C88 C87 C86 112(10)
C90 C89 N3 118(4)
C89 C90 C91 115(7)
C92 C91 C90 129(10)
N3 C93 C94 109(5)
C95 C94 C93 99(5)
C94 C95 C96 105(6)
C97 N4 C109 108(4)
C97 N4 C101 112(4)
C109 N4 C101 101(4)
C97 N4 C105 104(5)
C109 N4 C105 115(4)
C101 N4 C105 116(5)
N4 C97 C98 109(5)
C97 C98 C99 106(5)
C100 C99 C98 112(6)
C102 C101 N4 110(5)
C101 C102 C103 105(6)
C104 C103 C102 115(7)
C106 C105 N4 106(6)
C105 C106 C107 102(6)
C108 C107 C106 124(6)
C108 C107 C208 81(10)
C106 C107 C208 131(10)
C110 C109 N4 115(5)
C125 N5 C113 110(5)
C125 N5 C121 103(6)
C113 N5 C121 116(5)
C125 N5 C117 100(5)
C113 N5 C117 117(5)
C121 N5 C117 109(5)
C114 C113 N5 114(6)
C113 C114 C115 106(6)
C114 C115 C116 113(7)
C122 C121 N5 125(8)
C122 C121 C222 77(9)
N5 C121 C222 127(9)
C121 C122 C123 107(9)
C121 C122 C222 64(8)
C123 C122 C222 67(8)
C223 C123 C122 125(10)
C223 C123 C222 65(9)
C122 C123 C222 66(8)
C121 C222 C223 112(10)
C121 C222 C122 40(6)
C223 C222 C122 81(10)
C121 C222 C123 75(9)
C223 C222 C123 37(6)
C122 C222 C123 47(6)
C123 C223 C222 78(10)
C118 C117 N5 108(6)
C117 C118 C119 105(7)
C120 C119 C118 118(8)
C129 N6 C137 120(4)
C129 N6 C141 103(3)
C137 N6 C141 111(4)
C129 N6 C133 117(3)
C137 N6 C133 98(3)
C141 N6 C133 108(4)
C130 C129 N6 108(4)
C129 C130 C131 104(4)
C132 C131 C130 105(5)
C134 C133 N6 102(5)
C133 C134 C135 112(7)
C134 C135 C136 113(3)
N6 C137 C138 104(4)
C139 C138 C137 108(5)
C140 C139 C138 114(5)
C142 C141 N6 110(4)
C143 C142 C141 113(6)
C142 C143 C144 149(8)
C142 C143 C244 124(9)
C144 C143 C244 41(6)
C244 C144 C143 70(6)
C144 C244 C143 69(8)

loop_
_geom_bond_atom_site_label_1
_geom_bond_atom_site_label_2
_geom_bond_distance
W1 O1 1.70(3)
W1 O26 1.88(2)
W1 O21 1.899(18)
W1 O20 1.90(2)
W1 O18 1.96(2)
W1 O56 2.340(19)
W2 O2 1.73(2)
W2 O22 1.831(19)
W2 O23 1.90(2)
W2 O19 1.92(2)
W2 O18 1.92(2)
W2 O56 2.368(18)
W3 O3 1.73(2)
W3 O24 1.87(2)
W3 O25 1.892(19)
W3 O19 1.90(2)
W3 O20 1.93(2)
W3 O56 2.368(18)
W4 O4 1.62(2)
W4 O27 1.87(2)
W4 O33 1.875(19)
W4 O32 1.897(19)
W4 O21 1.929(18)
W4 O54 2.340(19)
W5 O5 1.68(2)
W5 O34 1.848(18)
W5 O28 1.87(2)
W5 O27 1.94(2)
W5 O22 1.971(19)
W5 O54 2.349(19)
W6 O6 1.71(2)
W6 O35 1.87(2)
W6 O28 1.89(2)
W6 O29 1.89(2)
W6 O23 1.92(2)
W6 O55 2.39(2)
W7 O7 1.72(2)
W7 O36 1.847(19)
W7 O29 1.91(2)
W7 O30 1.95(2)
W7 O24 1.99(2)
W7 O55 2.32(2)
W8 O8 1.70(2)
W8 O30 1.84(2)
W8 O37 1.91(2)
W8 O31 1.92(2)
W8 O25 1.954(19)
W8 O57 2.30(2)
W9 O9 1.68(2)
W9 O31 1.87(2)
W9 O32 1.892(19)
W9 O38 1.92(2)
W9 O26 1.94(2)
W9 O57 2.34(2)
W10 O10 1.72(2)
W10 O33 1.919(19)
W10 O44 1.92(2)
W10 O45 1.925(19)
W10 O39 1.927(18)
W10 O58 2.331(18)
W11 O11 1.70(2)
W11 O46 1.87(2)
W11 O40 1.89(2)
W11 O39 1.906(19)
W11 O34 1.951(18)
W11 O58 2.371(18)
W12 O12 1.65(3)
W12 O40 1.89(2)
W12 O35 1.91(2)
W12 O41 1.92(2)
W12 O47 1.96(2)
W12 O59 2.35(2)
W13 O13 1.69(2)
W13 O42 1.86(2)
W13 O41 1.91(2)
W13 O48 1.936(19)
W13 O36 1.955(19)
W13 O59 2.37(2)
W14 O14 1.68(3)
W14 O43 1.84(2)
W14 O37 1.89(2)
W14 O49 1.90(2)
W14 O42 1.90(2)
W14 O60 2.34(2)
W15 O15 1.68(2)
W15 O44 1.85(2)
W15 O38 1.87(2)
W15 O50 1.88(2)
W15 O43 1.96(2)
W15 O60 2.35(2)
W16 O16 1.70(3)
W16 O47 1.88(2)
W16 O51 1.94(2)
W16 O46 1.95(2)
W16 O52 1.97(2)
W16 O61 2.30(2)
W17 O17 1.69(2)
W17 O48 1.899(19)
W17 O51 1.90(2)
W17 O49 1.91(2)
W17 O53 1.92(2)
W17 O61 2.31(2)
P1 O55 1.55(2)
P1 O54 1.55(2)
P1 O57 1.59(2)
P1 O56 1.643(19)
P2 O60 1.47(2)
P2 O58 1.523(19)
P2 O59 1.55(2)
P2 O61 1.63(2)
Si1 O52 1.59(2)
Si1 O45 1.59(2)
Si1 O62 1.61(2)
Si1 C1 1.92(3)
Si2 O50 1.63(2)
Si2 O62 1.65(2)
Si2 O53 1.66(3)
Si2 C25 1.97(4)
C1 C6 1.38(5)
C1 C2 1.41(4)
C2 C3 1.36(4)
C3 C4 1.33(5)
C4 C5 1.41(6)
C4 C7 1.42(5)
C5 C6 1.45(6)
C7 C8 1.19(5)
C8 C9 1.46(6)
C9 C22 1.36(5)
C9 C10 1.47(5)
C10 C11 1.38(6)
C11 C12 1.42(6)
C12 C13 1.43(5)
C12 C23 1.46(5)
C13 C14 1.34(5)
C14 C15 1.44(5)
C15 C16 1.48(6)
C15 C24 1.49(5)
C16 C17 1.23(6)
C17 C18 1.41(7)
C18 C19 1.41(8)
C19 C24 1.35(6)
C19 C20 1.55(6)
C20 C21 1.36(6)
C21 C22 1.44(5)
C22 C23 1.45(5)
C23 C24 1.42(5)
C25 C30 1.35(5)
C25 C26 1.44(6)
C26 C27 1.43(6)
C27 C28 1.35(5)
C28 C29 1.37(6)
C28 C31 1.48(6)
C29 C30 1.38(6)
C31 C32 1.23(6)
C32 C33 1.34(7)
C33 C34 1.39(2)
C33 C46 1.41(7)
C34 C35 1.45(7)
C35 C36 1.48(6)
C36 C47 1.42(6)
C36 C37 1.51(6)
C37 C38 1.37(7)
C38 C39 1.31(7)
C39 C48 1.408(19)
C39 C40 1.49(8)
C40 C41 1.24(7)
C41 C42 1.55(9)
C42 C43 1.61(9)
C43 C48 1.392(19)
C43 C44 1.48(7)
C44 C45 1.39(7)
C45 C46 1.40(6)
C46 C47 1.402(19)
C47 C48 1.394(19)
N1 C49 1.47(5)
N1 C53 1.47(6)
N1 C61 1.52(5)
N1 C57 1.58(5)
C49 C50 1.52(6)
C50 C51 1.58(7)
C51 C52 1.47(7)
C53 C54 1.61(7)
C54 C55 1.54(2)
C55 C56 1.53(7)
C57 C58 1.47(6)
C58 C59 1.58(7)
C59 C60 1.52(9)
C61 C62 1.53(7)
C62 C63 1.59(7)
C63 C64 1.49(8)
N2 C73 1.39(6)
N2 C77 1.56(10)
N2 C65 1.64(7)
N2 C69 1.69(8)
C65 C66 1.61(9)
C66 C67 1.54(2)
C67 C68 1.54(2)
C69 C70 1.55(2)
C70 C71 1.54(2)
C73 C74 1.70(8)
C74 C75 1.51(10)
C75 C76 1.33(11)
C77 C78B 1.54(2)
C77 C78A 1.54(2)
N3 C89 1.49(6)
N3 C93 1.50(7)
N3 C85 1.61(6)
N3 C81 1.65(6)
C81 C82 1.54(2)
C82 C83 1.56(2)
C83 C84 1.53(2)
C85 C86 1.55(2)
C86 C87 1.55(2)
C87 C88 1.539(14)
C89 C90 1.48(8)
C90 C91 1.55(2)
C91 C92 1.40(14)
C93 C94 1.55(2)
C94 C95 1.53(2)
C95 C96 1.71(10)
N4 C97 1.55(7)
N4 C109 1.59(6)
N4 C101 1.60(7)
N4 C105 1.62(8)
C97 C98 1.57(8)
C98 C99 1.68(8)
C99 C100 1.55(2)
C101 C102 1.51(8)
C102 C103 1.59(9)
C103 C104 1.57(10)
C105 C106 1.50(9)
C106 C107 1.64(9)
C107 C108 1.33(8)
C107 C208 1.6(3)
C109 C110 1.40(8)
N5 C125 1.56(8)
N5 C113 1.61(8)
N5 C121 1.64(9)
N5 C117 1.66(8)
C113 C114 1.33(8)
C114 C115 1.42(9)
C115 C116 1.67(10)
C121 C122 1.24(10)
C121 C222 1.7(2)
C122 C123 1.51(11)
C122 C222 1.9(2)
C123 C223 1.17(13)
C123 C222 1.9(2)
C222 C223 1.8(2)
C117 C118 1.54(2)
C118 C119 1.65(13)
C119 C120 1.42(11)
N6 C129 1.55(6)
N6 C137 1.56(6)
N6 C141 1.57(6)
N6 C133 1.61(6)
C129 C130 1.52(6)
C130 C131 1.72(8)
C131 C132 1.56(8)
C133 C134 1.50(8)
C134 C135 1.54(2)
C135 C136 1.54(2)
C137 C138 1.57(8)
C138 C139 1.56(8)
C139 C140 1.44(7)
C141 C142 1.54(8)
C142 C143 1.44(9)
C143 C144 1.54(13)
C143 C244 1.54(2)
C144 C244 1.09(15)
